data_4032026
loop_
_publ_author_name
'Messersmith, Reid E.'
'Siegler, Maxime A.'
'Tovar, John D.'

_publ_section_title
;
 Aromaticity Competition in Differentially Fused Borepin-Containing
 Polycyclic Aromatics.
;
_journal_issue 13
_journal_name_full 'The Journal of organic chemistry'
_journal_page_first 5595
_journal_page_last 5605
_journal_paper_doi 10.1021/acs.joc.6b00927
_journal_volume 81
_journal_year 2016
_chemical_formula_moiety 'C21 H19 B S'
_chemical_formula_sum 'C21 H19 B S'
_chemical_formula_weight 314.23
_space_group_crystal_system monoclinic
_space_group_IT_number 14
_space_group_name_Hall '-P 2yn'
_space_group_name_H-M_alt 'P 1 21/n 1'
_symmetry_space_group_name_Hall '-P 2yn'
_symmetry_space_group_name_H-M 'P 1 21/n 1'
_atom_sites_solution_hydrogens geom
_atom_sites_solution_primary direct
_atom_sites_solution_secondary difmap
_audit_creation_method SHELXL-2014/7
_cell_angle_alpha 90
_cell_angle_beta 93.800(6)
_cell_angle_gamma 90
_cell_formula_units_Z 4
_cell_length_a 9.3963(5)
_cell_length_b 7.9827(4)
_cell_length_c 23.0568(16)
_cell_measurement_reflns_used 4886
_cell_measurement_temperature 110(2)
_cell_measurement_theta_max 28.00
_cell_measurement_theta_min 3.30
_cell_volume 1725.64(17)
_computing_cell_refinement
;
CrysAlisPro, Agilent Technologies,
Version 1.171.36.32 (release 02-08-2013 CrysAlis171 .NET)
(compiled Aug  2 2013,16:46:58)
;
_computing_data_collection
;
CrysAlisPro, Agilent Technologies,
Version 1.171.36.32 (release 02-08-2013 CrysAlis171 .NET)
(compiled Aug  2 2013,16:46:58)
;
_computing_data_reduction
;
CrysAlisPro, Agilent Technologies,
Version 1.171.36.32 (release 02-08-2013 CrysAlis171 .NET)
(compiled Aug  2 2013,16:46:58)
;
_computing_molecular_graphics 'SHELXTL v6.10 (Sheldrick, 2008)'
_computing_publication_material 'SHELXTL v6.10 (Sheldrick, 2008)'
_computing_structure_refinement 'SHELXL-2014/7 (Sheldrick, 2015)'
_computing_structure_solution 'SHELXS-2014/7 (Sheldrick, 2015)'
_diffrn_ambient_temperature 110(2)
_diffrn_measured_fraction_theta_full 0.999
_diffrn_measured_fraction_theta_max 0.999
_diffrn_measurement_device_type 'SuperNova, Dual, Cu at zero, Atlas'
_diffrn_measurement_method '\w scans'
_diffrn_radiation_monochromator mirror
_diffrn_radiation_source 'SuperNova (Mo) X-ray Source'
_diffrn_radiation_type MoK\a
_diffrn_radiation_wavelength 0.71073
_diffrn_reflns_av_R_equivalents 0.0335
_diffrn_reflns_av_unetI/netI 0.0330
_diffrn_reflns_Laue_measured_fraction_full 0.999
_diffrn_reflns_Laue_measured_fraction_max 0.999
_diffrn_reflns_limit_h_max 12
_diffrn_reflns_limit_h_min -12
_diffrn_reflns_limit_k_max 10
_diffrn_reflns_limit_k_min -10
_diffrn_reflns_limit_l_max 29
_diffrn_reflns_limit_l_min -29
_diffrn_reflns_number 14327
_diffrn_reflns_point_group_measured_fraction_full 0.999
_diffrn_reflns_point_group_measured_fraction_max 0.999
_diffrn_reflns_theta_full 25.242
_diffrn_reflns_theta_max 27.488
_diffrn_reflns_theta_min 2.291
_exptl_absorpt_coefficient_mu 0.184
_exptl_absorpt_correction_T_max 1.000
_exptl_absorpt_correction_T_min 0.477
_exptl_absorpt_correction_type gaussian
_exptl_absorpt_process_details
;
CrysAlisPro, Agilent Technologies,
Version 1.171.36.32 (release 02-08-2013 CrysAlis171 .NET)
(compiled Aug  2 2013,16:46:58)
Numerical absorption correction based on gaussian integration over
            a multifaceted crystal model
;
_exptl_crystal_colour colorless
_exptl_crystal_density_diffrn 1.210
_exptl_crystal_description 'thick plate'
_exptl_crystal_F_000 664
_exptl_crystal_size_max 0.58
_exptl_crystal_size_mid 0.39
_exptl_crystal_size_min 0.13
_refine_diff_density_max 0.309
_refine_diff_density_min -0.205
_refine_diff_density_rms 0.041
_refine_ls_extinction_method none
_refine_ls_goodness_of_fit_ref 1.073
_refine_ls_hydrogen_treatment constr
_refine_ls_matrix_type full
_refine_ls_number_parameters 326
_refine_ls_number_reflns 3956
_refine_ls_number_restraints 531
_refine_ls_restrained_S_all 1.041
_refine_ls_R_factor_all 0.0602
_refine_ls_R_factor_gt 0.0460
_refine_ls_shift/su_max 0.000
_refine_ls_shift/su_mean 0.000
_refine_ls_structure_factor_coef Fsqd
_refine_ls_weighting_details 'w=1/[\s^2^(Fo^2^)+(0.0482P)^2^+0.5916P] where P=(Fo^2^+2Fc^2^)/3'
_refine_ls_weighting_scheme calc
_refine_ls_wR_factor_gt 0.1116
_refine_ls_wR_factor_ref 0.1206
_reflns_Friedel_coverage 0.000
_reflns_number_gt 3183
_reflns_number_total 3956
_reflns_threshold_expression 'I > 2\s(I)'
_cod_data_source_file jo6b00927_si_002.cif
_cod_data_source_block 6
_cod_database_code 4032026
_shelx_shelxl_version_number 2014/7
_shelx_space_group_comment
;
The symmetry employed for this shelxl refinement is uniquely defined
by the following loop, which should always be used as a source of
symmetry information in preference to the above space-group names.
They are only intended as comments.
;

loop_
_space_group_symop_operation_xyz
'x, y, z'
'-x+1/2, y+1/2, -z+1/2'
'-x, -y, -z'
'x-1/2, -y-1/2, z-1/2'

loop_
_atom_site_label
_atom_site_type_symbol
_atom_site_fract_x
_atom_site_fract_y
_atom_site_fract_z
_atom_site_U_iso_or_equiv
_atom_site_adp_type
_atom_site_occupancy
_atom_site_site_symmetry_order
_atom_site_calc_flag
_atom_site_refinement_flags_posn
_atom_site_refinement_flags_adp
_atom_site_refinement_flags_occupancy
_atom_site_disorder_assembly
_atom_site_disorder_group
C1 C 1.1117(4) 0.4493(4) 0.22895(14) 0.0311(7) Uani 0.6966(18) 1 d D U P A 1
H1 H 1.1557 0.3680 0.2060 0.037 Uiso 0.6966(18) 1 calc R U P A 1
C2 C 0.9807(3) 0.5204(4) 0.20748(13) 0.0234(6) Uani 0.6966(18) 1 d D U P A 1
B1 B 0.9167(4) 0.4506(7) 0.14894(18) 0.0199(9) Uani 0.6966(18) 1 d D U P A 1
C3 C 0.7603(3) 0.4733(4) 0.12557(15) 0.0206(7) Uani 0.6966(18) 1 d D U P A 1
C4 C 0.6948(3) 0.3735(4) 0.07988(14) 0.0258(7) Uani 0.6966(18) 1 d D U P A 1
H4 H 0.7449 0.2889 0.0606 0.031 Uiso 0.6966(18) 1 calc R U P A 1
C5 C 0.5564(4) 0.4087(5) 0.06619(17) 0.0319(7) Uani 0.6966(18) 1 d D U P A 1
H5 H 0.4985 0.3513 0.0372 0.038 Uiso 0.6966(18) 1 calc R U P A 1
S1 S 0.4978(2) 0.5700(3) 0.10762(11) 0.0374(3) Uani 0.6966(18) 1 d D U P A 1
C6 C 0.6633(2) 0.5890(3) 0.14562(11) 0.0240(5) Uani 0.6966(18) 1 d D U P A 1
C7 C 0.6795(3) 0.7132(3) 0.18985(12) 0.0289(5) Uani 0.6966(18) 1 d D U P A 1
H7 H 0.6038 0.7918 0.1909 0.035 Uiso 0.6966(18) 1 calc R U P A 1
C8 C 0.7900(5) 0.7341(8) 0.2311(3) 0.0268(10) Uani 0.6966(18) 1 d D U P A 1
H8 H 0.7780 0.8259 0.2565 0.032 Uiso 0.6966(18) 1 calc R U P A 1
C9 C 0.9210(3) 0.6431(3) 0.24311(11) 0.0263(5) Uani 0.6966(18) 1 d D U P A 1
C10 C 0.9929(3) 0.6875(3) 0.29643(11) 0.0399(6) Uani 0.6966(18) 1 d D U P A 1
H10 H 0.9521 0.7704 0.3198 0.048 Uiso 0.6966(18) 1 calc R U P A 1
C11 C 1.1149(14) 0.6183(16) 0.3151(6) 0.0434(8) Uani 0.6966(18) 1 d D U P A 1
H11 H 1.1604 0.6530 0.3511 0.052 Uiso 0.6966(18) 1 calc R U P A 1
C12 C 1.1786(4) 0.4936(5) 0.2822(2) 0.0444(9) Uani 0.6966(18) 1 d D U P A 1
H12 H 1.2650 0.4412 0.2961 0.053 Uiso 0.6966(18) 1 calc R U P A 1
C1' C 0.7240(7) 0.4194(10) 0.0967(4) 0.0253(15) Uani 0.3034(18) 1 d D U P A 2
H1' H 0.7746 0.3372 0.0765 0.030 Uiso 0.3034(18) 1 calc R U P A 2
C2' C 0.7956(8) 0.5034(10) 0.1433(3) 0.0246(14) Uani 0.3034(18) 1 d D U P A 2
B1' B 0.9497(11) 0.4498(18) 0.1609(4) 0.0229(19) Uani 0.3034(18) 1 d D U P A 2
C3' C 1.0314(8) 0.4885(9) 0.2189(3) 0.0230(13) Uani 0.3034(18) 1 d D U P A 2
C4' C 1.1591(9) 0.4039(10) 0.2381(4) 0.0360(16) Uani 0.3034(18) 1 d D U P A 2
H4' H 1.2032 0.3232 0.2149 0.043 Uiso 0.3034(18) 1 calc R U P A 2
C5' C 1.2119(10) 0.4461(11) 0.2908(4) 0.0399(17) Uani 0.3034(18) 1 d D U P A 2
H5' H 1.2949 0.3964 0.3093 0.048 Uiso 0.3034(18) 1 calc R U P A 2
S1' S 1.1163(8) 0.5977(9) 0.3219(3) 0.0434(8) Uani 0.3034(18) 1 d D U P A 2
C6' C 0.9934(7) 0.6031(7) 0.2612(3) 0.0320(11) Uani 0.3034(18) 1 d D U P A 2
C7' C 0.8772(7) 0.7155(8) 0.2599(3) 0.0341(12) Uani 0.3034(18) 1 d D U P A 2
H7' H 0.8802 0.7946 0.2907 0.041 Uiso 0.3034(18) 1 calc R U P A 2
C8' C 0.7599(14) 0.7286(19) 0.2207(6) 0.028(2) Uani 0.3034(18) 1 d D U P A 2
H8' H 0.6994 0.8206 0.2278 0.033 Uiso 0.3034(18) 1 calc R U P A 2
C9' C 0.7128(6) 0.6296(8) 0.1718(3) 0.0287(11) Uani 0.3034(18) 1 d D U P A 2
C10' C 0.5716(6) 0.6595(8) 0.1511(3) 0.0427(13) Uani 0.3034(18) 1 d D U P A 2
H10' H 0.5174 0.7398 0.1705 0.051 Uiso 0.3034(18) 1 calc R U P A 2
C11' C 0.511(2) 0.581(3) 0.1055(10) 0.0374(3) Uani 0.3034(18) 1 d D U P A 2
H11' H 0.4177 0.6119 0.0910 0.045 Uiso 0.3034(18) 1 calc R U P A 2
C12' C 0.5827(10) 0.4502(12) 0.0785(4) 0.0381(17) Uani 0.3034(18) 1 d D U P A 2
H12' H 0.5357 0.3851 0.0485 0.046 Uiso 0.3034(18) 1 calc R U P A 2
C13 C 1.01947(14) 0.34328(17) 0.11100(6) 0.0225(3) Uani 1 1 d D . . . .
C14 C 1.10418(14) 0.42875(17) 0.07273(6) 0.0216(3) Uani 1 1 d . . . . .
C15 C 1.18453(14) 0.33944(18) 0.03455(6) 0.0239(3) Uani 1 1 d . . . . .
H15 H 1.2411 0.3989 0.0088 0.029 Uiso 1 1 calc R U . . .
C16 C 1.18370(14) 0.16579(19) 0.03331(7) 0.0258(3) Uani 1 1 d . . . . .
C17 C 1.09991(15) 0.08158(18) 0.07131(7) 0.0260(3) Uani 1 1 d . . . . .
H17 H 1.0978 -0.0374 0.0708 0.031 Uiso 1 1 calc R U . . .
C18 C 1.01898(14) 0.16710(18) 0.11017(6) 0.0242(3) Uani 1 1 d . . . . .
C19 C 1.10815(15) 0.61773(18) 0.07284(7) 0.0273(3) Uani 1 1 d . . . . .
H19A H 1.1573 0.6572 0.1091 0.041 Uiso 1 1 calc R U . . .
H19B H 1.0105 0.6615 0.0697 0.041 Uiso 1 1 calc R U . . .
H19C H 1.1592 0.6572 0.0397 0.041 Uiso 1 1 calc R U . . .
C20 C 1.27111(18) 0.0703(2) -0.00833(8) 0.0394(4) Uani 1 1 d . . . . .
H20A H 1.3122 0.1489 -0.0353 0.059 Uiso 1 1 calc R U . . .
H20B H 1.2098 -0.0100 -0.0303 0.059 Uiso 1 1 calc R U . . .
H20C H 1.3480 0.0099 0.0136 0.059 Uiso 1 1 calc R U . . .
C21 C 0.93290(18) 0.07021(19) 0.15196(7) 0.0330(4) Uani 1 1 d . . . . .
H21A H 0.9423 -0.0501 0.1446 0.050 Uiso 1 1 calc R U . . .
H21B H 0.8323 0.1026 0.1464 0.050 Uiso 1 1 calc R U . . .
H21C H 0.9682 0.0952 0.1920 0.050 Uiso 1 1 calc R U . . .

loop_
_atom_site_aniso_label
_atom_site_aniso_U_11
_atom_site_aniso_U_22
_atom_site_aniso_U_33
_atom_site_aniso_U_23
_atom_site_aniso_U_13
_atom_site_aniso_U_12
C1 0.0291(18) 0.0331(19) 0.0309(15) -0.0059(13) 0.0007(14) 0.0038(13)
C2 0.0223(13) 0.0219(13) 0.0264(14) 0.0015(10) 0.0043(11) -0.0018(10)
B1 0.0247(19) 0.0144(13) 0.0209(17) 0.0024(14) 0.0046(13) 0.0002(14)
C3 0.0208(15) 0.0192(15) 0.0221(18) 0.0033(12) 0.0041(12) -0.0011(11)
C4 0.0261(14) 0.0256(16) 0.0258(16) -0.0005(11) 0.0027(11) -0.0052(11)
C5 0.0252(14) 0.0357(18) 0.0343(18) -0.0017(13) -0.0009(12) -0.0064(12)
S1 0.0213(5) 0.0460(5) 0.0451(4) 0.0067(4) 0.0026(3) 0.0050(3)
C6 0.0218(11) 0.0258(12) 0.0250(12) 0.0067(10) 0.0055(9) 0.0005(9)
C7 0.0292(12) 0.0235(12) 0.0356(13) 0.0038(11) 0.0138(11) 0.0086(10)
C8 0.034(2) 0.0213(14) 0.027(2) -0.0064(14) 0.0110(16) -0.0002(16)
C9 0.0283(12) 0.0245(12) 0.0271(13) -0.0037(10) 0.0087(10) -0.0034(10)
C10 0.0427(13) 0.0444(14) 0.0334(13) -0.0204(12) 0.0089(11) -0.0078(11)
C11 0.0559(6) 0.0468(17) 0.0268(16) -0.0101(11) -0.0031(9) -0.0032(9)
C12 0.0383(17) 0.050(2) 0.0431(19) -0.0036(16) -0.0077(14) 0.0064(14)
C1' 0.023(3) 0.026(4) 0.027(4) 0.001(3) 0.003(3) 0.000(3)
C2' 0.027(3) 0.023(3) 0.024(3) 0.006(2) 0.005(2) -0.003(2)
B1' 0.024(4) 0.018(3) 0.028(4) 0.004(3) 0.009(3) 0.001(3)
C3' 0.027(3) 0.019(3) 0.023(3) -0.008(2) 0.005(3) 0.000(3)
C4' 0.038(4) 0.033(4) 0.037(3) -0.006(3) 0.002(3) 0.005(3)
C5' 0.050(4) 0.037(4) 0.031(3) -0.008(3) -0.003(3) 0.008(3)
S1' 0.0559(6) 0.0468(17) 0.0268(16) -0.0101(11) -0.0031(9) -0.0032(9)
C6' 0.037(2) 0.030(2) 0.029(2) -0.003(2) 0.005(2) -0.005(2)
C7' 0.046(3) 0.029(3) 0.029(3) -0.002(2) 0.013(3) -0.003(2)
C8' 0.031(4) 0.022(3) 0.031(4) 0.000(3) 0.013(3) 0.009(3)
C9' 0.028(2) 0.027(3) 0.032(3) 0.006(2) 0.014(2) 0.005(2)
C10' 0.037(2) 0.042(3) 0.051(3) 0.006(2) 0.012(2) 0.007(2)
C11' 0.0213(5) 0.0460(5) 0.0451(4) 0.0067(4) 0.0026(3) 0.0050(3)
C12' 0.038(3) 0.040(4) 0.035(3) 0.001(3) -0.006(3) -0.014(3)
C13 0.0257(7) 0.0172(7) 0.0250(8) -0.0019(6) 0.0047(6) 0.0008(5)
C14 0.0216(6) 0.0183(7) 0.0248(7) -0.0006(6) 0.0012(5) 0.0000(5)
C15 0.0218(6) 0.0243(7) 0.0261(8) 0.0004(6) 0.0053(6) -0.0018(5)
C16 0.0238(6) 0.0253(8) 0.0286(8) -0.0059(6) 0.0042(6) 0.0022(6)
C17 0.0294(7) 0.0162(7) 0.0328(8) -0.0037(6) 0.0046(6) 0.0015(5)
C18 0.0281(7) 0.0189(7) 0.0260(8) -0.0003(6) 0.0049(6) -0.0010(5)
C19 0.0287(7) 0.0190(7) 0.0350(9) 0.0019(6) 0.0076(6) -0.0005(6)
C20 0.0386(9) 0.0352(9) 0.0464(10) -0.0118(8) 0.0172(8) 0.0019(7)
C21 0.0441(9) 0.0206(8) 0.0360(9) 0.0024(7) 0.0152(7) -0.0012(6)

loop_
_atom_type_symbol
_atom_type_description
_atom_type_scat_dispersion_real
_atom_type_scat_dispersion_imag
_atom_type_scat_source
C C 0.0033 0.0016 'International Tables Vol C Tables 4.2.6.8 and 6.1.1.4'
H H 0.0000 0.0000 'International Tables Vol C Tables 4.2.6.8 and 6.1.1.4'
B B 0.0013 0.0007 'International Tables Vol C Tables 4.2.6.8 and 6.1.1.4'
S S 0.1246 0.1234 'International Tables Vol C Tables 4.2.6.8 and 6.1.1.4'

loop_
_geom_angle_atom_site_label_1
_geom_angle_atom_site_label_2
_geom_angle_atom_site_label_3
_geom_angle
C12 C1 C2 122.7(3)
C12 C1 H1 118.6
C2 C1 H1 118.6
C1 C2 C9 116.3(3)
C1 C2 B1 116.2(3)
C9 C2 B1 127.5(3)
C3 B1 C2 124.8(3)
C3 B1 C13 118.0(3)
C2 B1 C13 117.2(3)
C6 C3 C4 110.7(3)
C6 C3 B1 126.1(3)
C4 C3 B1 123.2(3)
C5 C4 C3 114.8(3)
C5 C4 H4 122.6
C3 C4 H4 122.6
C4 C5 S1 111.5(2)
C4 C5 H5 124.3
S1 C5 H5 124.3
C5 S1 C6 92.10(16)
C3 C6 C7 131.0(3)
C3 C6 S1 110.9(2)
C7 C6 S1 118.07(18)
C8 C7 C6 128.4(3)
C8 C7 H7 115.8
C6 C7 H7 115.8
C7 C8 C9 132.1(4)
C7 C8 H8 114.0
C9 C8 H8 114.0
C10 C9 C2 119.6(3)
C10 C9 C8 113.3(3)
C2 C9 C8 127.1(3)
C11 C10 C9 122.4(7)
C11 C10 H10 118.8
C9 C10 H10 118.8
C10 C11 C12 120.8(10)
C10 C11 H11 119.6
C12 C11 H11 119.6
C1 C12 C11 118.2(6)
C1 C12 H12 120.9
C11 C12 H12 120.9
C12' C1' C2' 123.3(7)
C12' C1' H1' 118.4
C2' C1' H1' 118.4
C1' C2' C9' 115.7(6)
C1' C2' B1' 117.8(7)
C9' C2' B1' 126.5(6)
C3' B1' C2' 125.7(6)
C3' B1' C13 121.9(6)
C2' B1' C13 112.3(6)
C6' C3' C4' 110.0(6)
C6' C3' B1' 127.2(7)
C4' C3' B1' 122.7(6)
C5' C4' C3' 115.0(7)
C5' C4' H4' 122.5
C3' C4' H4' 122.5
C4' C5' S1' 113.1(6)
C4' C5' H5' 123.4
S1' C5' H5' 123.4
C5' S1' C6' 91.1(5)
C3' C6' C7' 129.2(6)
C3' C6' S1' 110.8(6)
C7' C6' S1' 120.0(5)
C8' C7' C6' 130.2(8)
C8' C7' H7' 114.9
C6' C7' H7' 114.9
C7' C8' C9' 132.0(11)
C7' C8' H8' 114.0
C9' C8' H8' 114.0
C10' C9' C8' 114.4(8)
C10' C9' C2' 119.1(6)
C8' C9' C2' 126.4(7)
C11' C10' C9' 122.6(11)
C11' C10' H10' 118.7
C9' C10' H10' 118.7
C10' C11' C12' 120.6(17)
C10' C11' H11' 119.7
C12' C11' H11' 119.7
C1' C12' C11' 118.3(11)
C1' C12' H12' 120.8
C11' C12' H12' 120.8
C14 C13 C18 118.62(12)
C14 C13 B1 118.2(3)
C18 C13 B1 122.9(3)
C14 C13 B1' 117.9(6)
C18 C13 B1' 122.6(6)
C15 C14 C13 120.13(13)
C15 C14 C19 119.88(12)
C13 C14 C19 119.99(12)
C16 C15 C14 121.47(13)
C16 C15 H15 119.3
C14 C15 H15 119.3
C15 C16 C17 118.24(13)
C15 C16 C20 121.01(14)
C17 C16 C20 120.74(14)
C16 C17 C18 121.69(14)
C16 C17 H17 119.2
C18 C17 H17 119.2
C17 C18 C13 119.84(13)
C17 C18 C21 119.85(13)
C13 C18 C21 120.30(12)
C14 C19 H19A 109.5
C14 C19 H19B 109.5
H19A C19 H19B 109.5
C14 C19 H19C 109.5
H19A C19 H19C 109.5
H19B C19 H19C 109.5
C16 C20 H20A 109.5
C16 C20 H20B 109.5
H20A C20 H20B 109.5
C16 C20 H20C 109.5
H20A C20 H20C 109.5
H20B C20 H20C 109.5
C18 C21 H21A 109.5
C18 C21 H21B 109.5
H21A C21 H21B 109.5
C18 C21 H21C 109.5
H21A C21 H21C 109.5
H21B C21 H21C 109.5

loop_
_geom_bond_atom_site_label_1
_geom_bond_atom_site_label_2
_geom_bond_distance
C1 C12 1.387(5)
C1 C2 1.414(4)
C1 H1 0.9500
C2 C9 1.418(4)
C2 B1 1.545(4)
B1 C3 1.542(5)
B1 C13 1.595(3)
C3 C6 1.397(4)
C3 C4 1.427(4)
C4 C5 1.347(4)
C4 H4 0.9500
C5 S1 1.716(4)
C5 H5 0.9500
S1 C6 1.740(3)
C6 C7 1.423(4)
C7 C8 1.371(5)
C7 H7 0.9500
C8 C9 1.440(6)
C8 H8 0.9500
C9 C10 1.409(4)
C10 C11 1.318(13)
C10 H10 0.9500
C11 C12 1.408(13)
C11 H11 0.9500
C12 H12 0.9500
C1' C12' 1.387(10)
C1' C2' 1.400(8)
C1' H1' 0.9500
C2' C9' 1.456(9)
C2' B1' 1.538(10)
B1' C3' 1.529(10)
B1' C13 1.605(7)
C3' C6' 1.400(8)
C3' C4' 1.422(8)
C4' C5' 1.325(11)
C4' H4' 0.9500
C5' S1' 1.695(10)
C5' H5' 0.9500
S1' C6' 1.755(9)
C6' C7' 1.412(8)
C7' C8' 1.381(12)
C7' H7' 0.9500
C8' C9' 1.425(12)
C8' H8' 0.9500
C9' C10' 1.400(8)
C10' C11' 1.321(19)
C10' H10' 0.9500
C11' C12' 1.409(19)
C11' H11' 0.9500
C12' H12' 0.9500
C13 C14 1.4038(18)
C13 C18 1.407(2)
C14 C15 1.3933(19)
C14 C19 1.5091(19)
C15 C16 1.387(2)
C15 H15 0.9500
C16 C17 1.390(2)
C16 C20 1.5107(19)
C17 C18 1.3919(19)
C17 H17 0.9500
C18 C21 1.5112(19)
C19 H19A 0.9800
C19 H19B 0.9800
C19 H19C 0.9800
C20 H20A 0.9800
C20 H20B 0.9800
C20 H20C 0.9800
C21 H21A 0.9800
C21 H21B 0.9800
C21 H21C 0.9800

loop_
_geom_torsion_atom_site_label_1
_geom_torsion_atom_site_label_2
_geom_torsion_atom_site_label_3
_geom_torsion_atom_site_label_4
_geom_torsion
C12 C1 C2 C9 1.0(4)
C12 C1 C2 B1 -176.9(4)
C1 C2 B1 C3 163.0(4)
C9 C2 B1 C3 -14.6(7)
C1 C2 B1 C13 -15.3(6)
C9 C2 B1 C13 167.1(3)
C2 B1 C3 C6 15.9(7)
C13 B1 C3 C6 -165.8(3)
C2 B1 C3 C4 -163.1(4)
C13 B1 C3 C4 15.1(6)
C6 C3 C4 C5 -0.7(4)
B1 C3 C4 C5 178.5(4)
C3 C4 C5 S1 1.2(4)
C4 C5 S1 C6 -1.0(3)
C4 C3 C6 C7 -179.8(2)
B1 C3 C6 C7 1.0(5)
C4 C3 C6 S1 -0.1(3)
B1 C3 C6 S1 -179.3(3)
C5 S1 C6 C3 0.6(3)
C5 S1 C6 C7 -179.6(2)
C3 C6 C7 C8 -11.5(5)
S1 C6 C7 C8 168.7(4)
C6 C7 C8 C9 0.2(9)
C1 C2 C9 C10 0.2(4)
B1 C2 C9 C10 177.8(4)
C1 C2 C9 C8 179.6(4)
B1 C2 C9 C8 -2.7(6)
C7 C8 C9 C10 -168.8(6)
C7 C8 C9 C2 11.8(9)
C2 C9 C10 C11 -0.4(7)
C8 C9 C10 C11 -179.8(7)
C9 C10 C11 C12 -0.7(13)
C2 C1 C12 C11 -2.1(8)
C10 C11 C12 C1 1.9(13)
C12' C1' C2' C9' -0.9(11)
C12' C1' C2' B1' 176.7(9)
C1' C2' B1' C3' -162.2(11)
C9' C2' B1' C3' 15.1(17)
C1' C2' B1' C13 17.2(13)
C9' C2' B1' C13 -165.5(8)
C2' B1' C3' C6' -13.0(18)
C13 B1' C3' C6' 167.7(8)
C2' B1' C3' C4' 164.7(10)
C13 B1' C3' C4' -14.6(16)
C6' C3' C4' C5' 1.6(10)
B1' C3' C4' C5' -176.4(9)
C3' C4' C5' S1' -2.1(11)
C4' C5' S1' C6' 1.5(8)
C4' C3' C6' C7' 178.4(6)
B1' C3' C6' C7' -3.7(12)
C4' C3' C6' S1' -0.5(7)
B1' C3' C6' S1' 177.4(9)
C5' S1' C6' C3' -0.5(6)
C5' S1' C6' C7' -179.5(6)
C3' C6' C7' C8' 9.7(14)
S1' C6' C7' C8' -171.5(11)
C6' C7' C8' C9' 4(2)
C7' C8' C9' C10' 165.7(14)
C7' C8' C9' C2' -13(2)
C1' C2' C9' C10' -0.6(9)
B1' C2' C9' C10' -178.0(9)
C1' C2' C9' C8' 178.4(11)
B1' C2' C9' C8' 1.0(15)
C8' C9' C10' C11' 179.2(16)
C2' C9' C10' C11' -1.7(16)
C9' C10' C11' C12' 6(3)
C2' C1' C12' C11' 4.6(17)
C10' C11' C12' C1' -7(3)
C3 B1 C13 C14 95.0(4)
C2 B1 C13 C14 -86.6(4)
C3 B1 C13 C18 -78.8(5)
C2 B1 C13 C18 99.6(4)
C3' B1' C13 C14 -84.7(12)
C2' B1' C13 C14 95.9(9)
C3' B1' C13 C18 84.4(12)
C2' B1' C13 C18 -95.0(9)
C18 C13 C14 C15 0.6(2)
B1 C13 C14 C15 -173.5(2)
B1' C13 C14 C15 170.2(4)
C18 C13 C14 C19 -179.48(13)
B1 C13 C14 C19 6.4(3)
B1' C13 C14 C19 -9.9(4)
C13 C14 C15 C16 -0.2(2)
C19 C14 C15 C16 179.88(14)
C14 C15 C16 C17 0.1(2)
C14 C15 C16 C20 179.93(14)
C15 C16 C17 C18 -0.4(2)
C20 C16 C17 C18 179.76(15)
C16 C17 C18 C13 0.8(2)
C16 C17 C18 C21 -178.16(14)
C14 C13 C18 C17 -0.9(2)
B1 C13 C18 C17 172.9(2)
B1' C13 C18 C17 -170.0(4)
C14 C13 C18 C21 178.08(14)
B1 C13 C18 C21 -8.1(3)
B1' C13 C18 C21 9.0(5)
